data_7051031
loop_
_publ_author_name
'Carlos Cativiela'
'Larry R. Falvello'
'Juan Carlos Gin\'es'
'Rafael Navarro'
'Esteban P. Urriolabeitia'

_publ_section_title
;
 Synthesis, structure and reactivity of PdII complexes with the
 terdentate imino alcohol ligand C6H3-3,4-(OMe)2--C(H)NCH2CH2OH
;
_journal_issue 2
_journal_name_full 'New J. Chem.'
_journal_page_first 344
_journal_page_last 352
_journal_paper_doi 10.1039/b006140i
_journal_volume 25
_journal_year 2001
_chemical_formula_sum 'C29 H29 Cl N O7 P Pd'
_chemical_formula_weight 676.35
_chemical_name_systematic
; 
 ? 
;
_space_group_IT_number 33
_symmetry_cell_setting orthorhombic
_symmetry_space_group_name_Hall 'P 2c -2n'
_symmetry_space_group_name_H-M 'P n a 21'
_atom_sites_solution_hydrogens geom
_atom_sites_solution_primary direct
_atom_sites_solution_secondary difmap
_audit_creation_method SHELXL-97
_cell_angle_alpha 90.00
_cell_angle_beta 90.00
_cell_angle_gamma 90.00
_cell_formula_units_Z 4
_cell_length_a 23.732(2)
_cell_length_b 8.039(2)
_cell_length_c 14.922(2)
_cell_measurement_temperature 293(2)
_cell_volume 2846.8(8)
_computing_structure_refinement 'SHELXL-97 (Sheldrick, 1997)'
_computing_structure_solution 'SHELXS-97 (Sheldrick, 1990)'
_diffrn_ambient_temperature 293(2)
_diffrn_measured_fraction_theta_full 0.999
_diffrn_measured_fraction_theta_max 0.999
_diffrn_radiation_monochromator graphite
_diffrn_radiation_source 'fine-focus sealed tube'
_diffrn_radiation_type MoK\a
_diffrn_radiation_wavelength 0.71073
_diffrn_reflns_av_R_equivalents 0.0436
_diffrn_reflns_av_sigmaI/netI 0.1133
_diffrn_reflns_limit_h_max 28
_diffrn_reflns_limit_h_min 0
_diffrn_reflns_limit_k_max 9
_diffrn_reflns_limit_k_min 0
_diffrn_reflns_limit_l_max 17
_diffrn_reflns_limit_l_min 0
_diffrn_reflns_number 2606
_diffrn_reflns_theta_full 24.96
_diffrn_reflns_theta_max 24.96
_diffrn_reflns_theta_min 2.19
_exptl_absorpt_coefficient_mu 0.850
_exptl_absorpt_correction_T_max 0.905
_exptl_absorpt_correction_T_min 0.822
_exptl_crystal_density_diffrn 1.578
_exptl_crystal_density_method 'not measured'
_exptl_crystal_F_000 1376
_exptl_crystal_size_max 0.25
_exptl_crystal_size_mid 0.13
_exptl_crystal_size_min 0.09
_refine_diff_density_max 0.434
_refine_diff_density_min -0.453
_refine_diff_density_rms 0.096
_refine_ls_abs_structure_details 'Flack H D (1983), Acta Cryst. A39, 876-881'
_refine_ls_abs_structure_Flack -0.02(7)
_refine_ls_extinction_method none
_refine_ls_goodness_of_fit_ref 0.963
_refine_ls_hydrogen_treatment mixed
_refine_ls_matrix_type full
_refine_ls_number_parameters 363
_refine_ls_number_reflns 2600
_refine_ls_number_restraints 22
_refine_ls_restrained_S_all 0.962
_refine_ls_R_factor_all 0.0927
_refine_ls_R_factor_gt 0.0506
_refine_ls_shift/su_max 0.028
_refine_ls_shift/su_mean 0.001
_refine_ls_structure_factor_coef Fsqd
_refine_ls_weighting_details 'w=1/[\s^2^(Fo^2^)+(0.0394P)^2^+0.0000P] where P=(Fo^2^+2Fc^2^)/3'
_refine_ls_weighting_scheme calc
_refine_ls_wR_factor_gt 0.1054
_refine_ls_wR_factor_ref 0.1170
_reflns_number_gt 1683
_reflns_number_total 2600
_reflns_threshold_expression >2sigma(I)
_cod_data_source_file b006140i.txt
_cod_data_source_block cad6
_cod_depositor_comments
;
The following automatic conversions were performed:
'_symmetry_cell_setting' value 'Orthorhombic' changed to 'orthorhombic'
according to '/home/saulius/struct/CIF-dictionaries/cif_core.dic'
dictionary named 'cif_core.dic' version 2.4.1 from 2010-06-29.

Automatic conversion script
Id: cif_fix_enum 1527 2010-12-29 10:47:43Z saulius 

The following automatic conversions were performed:

'_refine_ls_weighting_scheme' value 'calc
w=1/[\s^2^(Fo^2^)+(0.0394P)^2^+0.0000P] where P=(Fo^2^+2Fc^2^)/3' was
changed to 'calc'. New tag '_refine_ls_weighting_details' was
created. The value of the new tag was set to
'w=1/[\s^2^(Fo^2^)+(0.0394P)^2^+0.0000P] where P=(Fo^2^+2Fc^2^)/3'.

Automatic conversion script
Id: cif_fix_values 3143 2015-03-26 13:38:13Z robertas 
;
_cod_original_sg_symbol_H-M Pna2(1)
_cod_database_code 7051031

loop_
_symmetry_equiv_pos_as_xyz
'x, y, z'
'-x, -y, z+1/2'
'x+1/2, -y+1/2, z'
'-x+1/2, y+1/2, z+1/2'

loop_
_atom_site_label
_atom_site_type_symbol
_atom_site_fract_x
_atom_site_fract_y
_atom_site_fract_z
_atom_site_U_iso_or_equiv
_atom_site_adp_type
_atom_site_occupancy
_atom_site_calc_flag
_atom_site_refinement_flags
_atom_site_disorder_assembly
_atom_site_disorder_group
Pd1 Pd 0.07044(3) 0.40306(9) 0.71534(8) 0.0401(2) Uani 1 d . . .
C1 C 0.0678(5) 0.3246(18) 0.8426(8) 0.049(3) Uani 1 d . . .
C2 C 0.0142(5) 0.2464(15) 0.8584(9) 0.047(3) Uani 1 d . . .
C3 C 0.0011(5) 0.1817(17) 0.9443(10) 0.059(4) Uani 1 d . . .
H3 H -0.0334 0.1304 0.9553 0.071 Uiso 1 calc R . .
C4 C 0.0413(6) 0.1975(18) 1.0115(9) 0.059(4) Uani 1 d . . .
C5 C 0.0938(7) 0.268(2) 0.9949(9) 0.058(4) Uani 1 d . . .
C6 C 0.1052(5) 0.3320(16) 0.9097(7) 0.045(3) Uani 1 d . . .
H6 H 0.1400 0.3811 0.8992 0.054 Uiso 1 calc R . .
O2 O 0.0336(4) 0.1291(17) 1.0954(8) 0.095(4) Uani 1 d . . .
C7 C -0.0124(7) 0.139(3) 1.1393(11) 0.123(8) Uani 1 d . . .
H7A H -0.0195 0.2529 1.1547 0.148 Uiso 1 calc R . .
H7B H -0.0095 0.0737 1.1930 0.148 Uiso 1 calc R . .
H7C H -0.0428 0.0975 1.1031 0.148 Uiso 1 calc R . .
O3 O 0.1307(5) 0.2752(15) 1.0657(7) 0.070(3) Uani 1 d . . .
C8 C 0.1810(6) 0.3569(18) 1.0548(9) 0.066(4) Uani 1 d . . .
H8A H 0.2038 0.2979 1.0122 0.079 Uiso 1 calc R . .
H8B H 0.2003 0.3623 1.1112 0.079 Uiso 1 calc R . .
H8C H 0.1740 0.4675 1.0333 0.079 Uiso 1 calc R . .
C9 C -0.0262(5) 0.2475(18) 0.7865(10) 0.053(4) Uani 1 d . . .
H9 H -0.0630 0.2098 0.7935 0.064 Uiso 1 calc R . .
N1 N -0.0076(3) 0.3042(12) 0.7120(10) 0.055(3) Uani 1 d . . .
C10 C -0.0408(6) 0.333(2) 0.6295(11) 0.077(5) Uani 1 d . . .
H10A H -0.0670 0.2420 0.6206 0.093 Uiso 1 calc R . .
H10B H -0.0624 0.4349 0.6356 0.093 Uiso 1 calc R . .
C11 C -0.0033(7) 0.346(3) 0.5519(11) 0.108(7) Uani 1 d . . .
H11A H 0.0091 0.2359 0.5340 0.130 Uiso 1 calc R . .
H11B H -0.0234 0.3955 0.5020 0.130 Uiso 1 calc R . .
O1 O 0.0450(3) 0.4471(11) 0.5744(6) 0.057(2) Uani 1 d . . .
H1 H 0.0659 0.4541 0.5308 0.068 Uiso 1 calc R . .
P1 P 0.15451(10) 0.5347(3) 0.7262(3) 0.0359(7) Uani 1 d . . .
C12 C 0.1624(8) 0.670(2) 0.8227(11) 0.055(5) Uani 1 d . . .
C13 C 0.1127(6) 0.7488(14) 0.8514(9) 0.055(3) Uani 1 d . . .
H13 H 0.0787 0.7269 0.8229 0.066 Uiso 1 calc R . .
C14 C 0.1148(8) 0.8612(17) 0.9233(10) 0.075(5) Uani 1 d . . .
H14 H 0.0822 0.9152 0.9420 0.090 Uiso 1 calc R . .
C15 C 0.1648(11) 0.891(3) 0.9657(12) 0.094(8) Uani 1 d . . .
H15 H 0.1663 0.9635 1.0143 0.113 Uiso 1 calc R . .
C16 C 0.2126(9) 0.814(2) 0.9364(11) 0.085(5) Uani 1 d . . .
H16 H 0.2470 0.8368 0.9638 0.103 Uiso 1 calc R . .
C17 C 0.2102(6) 0.6998(16) 0.8652(10) 0.060(4) Uani 1 d . . .
H17 H 0.2428 0.6444 0.8476 0.072 Uiso 1 calc R . .
C18 C 0.2161(4) 0.4030(12) 0.7276(10) 0.035(3) Uani 1 d . . .
C19 C 0.2123(5) 0.2374(14) 0.7474(7) 0.047(3) Uani 1 d . . .
H19 H 0.1772 0.1912 0.7603 0.056 Uiso 1 calc R . .
C20 C 0.2596(5) 0.1381(17) 0.7486(9) 0.063(4) Uani 1 d . . .
H20 H 0.2562 0.0262 0.7633 0.076 Uiso 1 calc R . .
C21 C 0.3110(5) 0.2013(16) 0.7288(13) 0.057(4) Uani 1 d . . .
H21 H 0.3421 0.1313 0.7261 0.068 Uiso 1 calc R . .
C22 C 0.3173(4) 0.3687(16) 0.7126(15) 0.064(4) Uani 1 d . . .
H22 H 0.3530 0.4160 0.7092 0.077 Uiso 1 calc R . .
C23 C 0.2693(4) 0.4661(14) 0.7015(10) 0.044(3) Uani 1 d . . .
H23 H 0.2722 0.5722 0.6770 0.053 Uiso 1 calc R . .
C24 C 0.1626(6) 0.670(2) 0.6297(9) 0.038(4) Uani 1 d . . .
C25 C 0.1624(5) 0.8420(18) 0.6373(10) 0.059(4) Uani 1 d . . .
H25 H 0.1611 0.8918 0.6935 0.071 Uiso 1 calc R . .
C26 C 0.1644(7) 0.940(2) 0.5599(12) 0.078(5) Uani 1 d . . .
H26 H 0.1630 1.0555 0.5654 0.093 Uiso 1 calc R . .
C27 C 0.1682(9) 0.875(3) 0.4806(15) 0.083(7) Uani 1 d . . .
H27 H 0.1692 0.9436 0.4304 0.100 Uiso 1 calc R . .
C28 C 0.1707(6) 0.698(2) 0.4702(9) 0.071(5) Uani 1 d . . .
H28 H 0.1742 0.6502 0.4137 0.086 Uiso 1 calc R . .
C29 C 0.1678(5) 0.5991(18) 0.5472(9) 0.057(4) Uani 1 d . . .
H29 H 0.1695 0.4839 0.5420 0.068 Uiso 1 calc R . .
Cl1 Cl 0.1004(2) 0.2772(6) 0.3545(3) 0.0772(12) Uani 1 d D . .
O4 O 0.0653(8) 0.398(2) 0.3357(16) 0.252(12) Uani 1 d D . .
O5 O 0.0789(8) 0.1302(15) 0.3345(13) 0.181(9) Uani 1 d D . .
O6 O 0.1140(8) 0.280(2) 0.4413(9) 0.170(8) Uani 1 d D . .
O7 O 0.1456(8) 0.298(3) 0.3025(13) 0.257(13) Uani 1 d D . .

loop_
_atom_site_aniso_label
_atom_site_aniso_U_11
_atom_site_aniso_U_22
_atom_site_aniso_U_33
_atom_site_aniso_U_23
_atom_site_aniso_U_13
_atom_site_aniso_U_12
Pd1 0.0311(3) 0.0463(4) 0.0428(4) -0.0010(9) -0.0016(7) -0.0017(4)
C1 0.045(7) 0.066(8) 0.036(7) -0.010(6) 0.000(7) -0.003(7)
C2 0.040(7) 0.038(7) 0.064(8) -0.002(7) 0.014(7) 0.006(6)
C3 0.049(7) 0.056(9) 0.073(9) 0.025(8) 0.023(7) 0.016(7)
C4 0.053(8) 0.074(10) 0.050(9) 0.013(8) 0.012(8) 0.011(8)
C5 0.067(9) 0.059(10) 0.050(9) 0.006(8) -0.002(7) 0.029(8)
C6 0.039(6) 0.061(8) 0.036(7) -0.002(6) 0.001(6) -0.009(6)
O2 0.056(6) 0.147(11) 0.083(8) 0.055(8) 0.025(6) 0.009(7)
C7 0.114(15) 0.18(2) 0.080(12) 0.059(14) 0.031(12) 0.082(15)
O3 0.082(8) 0.083(8) 0.044(6) -0.004(6) -0.012(6) 0.008(7)
C8 0.069(9) 0.074(11) 0.055(9) 0.019(8) -0.026(7) 0.001(8)
C9 0.028(6) 0.063(10) 0.068(10) -0.008(9) -0.017(7) 0.005(7)
N1 0.036(5) 0.073(7) 0.058(6) -0.006(10) -0.030(8) -0.002(5)
C10 0.053(9) 0.110(15) 0.068(10) -0.010(10) -0.010(9) -0.019(10)
C11 0.078(12) 0.165(19) 0.081(13) 0.045(13) -0.031(10) -0.075(13)
O1 0.046(5) 0.081(7) 0.043(5) 0.002(5) -0.013(4) -0.014(5)
P1 0.0326(12) 0.0403(14) 0.0350(18) 0.001(2) -0.0001(18) -0.0011(10)
C12 0.068(12) 0.043(11) 0.054(10) -0.011(9) -0.004(9) -0.009(10)
C13 0.071(9) 0.047(8) 0.047(7) 0.000(7) 0.007(7) 0.012(7)
C14 0.114(14) 0.048(9) 0.065(10) -0.024(8) 0.012(10) -0.004(9)
C15 0.16(2) 0.075(16) 0.042(10) -0.008(10) -0.019(13) 0.003(16)
C16 0.128(16) 0.068(12) 0.061(10) 0.001(9) -0.019(11) -0.016(12)
C17 0.079(10) 0.043(8) 0.059(9) 0.009(8) -0.014(8) 0.015(8)
C18 0.037(5) 0.038(5) 0.031(8) 0.003(8) -0.007(6) -0.001(5)
C19 0.044(6) 0.043(7) 0.054(8) -0.010(6) -0.005(5) 0.000(6)
C20 0.053(8) 0.061(9) 0.074(11) -0.010(7) 0.003(7) -0.007(7)
C21 0.046(6) 0.067(8) 0.058(11) -0.012(10) -0.007(8) 0.026(6)
C22 0.029(5) 0.084(10) 0.079(9) -0.025(15) -0.024(11) 0.010(6)
C23 0.037(5) 0.044(6) 0.052(10) 0.008(7) 0.006(6) -0.006(5)
C24 0.030(8) 0.045(10) 0.040(8) 0.002(7) -0.001(6) -0.003(8)
C25 0.048(8) 0.069(10) 0.060(9) 0.014(8) -0.016(7) -0.001(7)
C26 0.092(12) 0.070(12) 0.071(11) 0.018(10) -0.010(10) -0.012(9)
C27 0.096(15) 0.073(16) 0.081(15) 0.039(13) -0.026(12) -0.029(13)
C28 0.057(8) 0.127(15) 0.031(7) 0.019(9) 0.003(6) -0.015(10)
C29 0.049(7) 0.060(9) 0.062(9) -0.019(9) -0.013(7) 0.006(7)
Cl1 0.099(3) 0.061(3) 0.071(3) -0.009(2) 0.002(3) 0.012(3)
O4 0.30(3) 0.21(2) 0.25(3) 0.00(2) -0.04(2) 0.18(2)
O5 0.28(2) 0.082(10) 0.178(18) 0.018(11) -0.056(16) -0.077(13)
O6 0.28(2) 0.117(15) 0.117(14) -0.006(13) -0.036(16) -0.002(16)
O7 0.23(2) 0.36(3) 0.18(2) -0.02(2) 0.086(19) -0.13(2)

loop_
_atom_type_symbol
_atom_type_description
_atom_type_scat_dispersion_real
_atom_type_scat_dispersion_imag
_atom_type_scat_source
C C 0.0033 0.0016 'International Tables Vol C Tables 4.2.6.8 and 6.1.1.4'
H H 0.0000 0.0000 'International Tables Vol C Tables 4.2.6.8 and 6.1.1.4'
N N 0.0061 0.0033 'International Tables Vol C Tables 4.2.6.8 and 6.1.1.4'
O O 0.0106 0.0060 'International Tables Vol C Tables 4.2.6.8 and 6.1.1.4'
P P 0.1023 0.0942 'International Tables Vol C Tables 4.2.6.8 and 6.1.1.4'
Cl Cl 0.1484 0.1585 'International Tables Vol C Tables 4.2.6.8 and 6.1.1.4'
Pd Pd -0.9988 1.0072 'International Tables Vol C Tables 4.2.6.8 and 6.1.1.4'

loop_
_geom_angle_atom_site_label_1
_geom_angle_atom_site_label_2
_geom_angle_atom_site_label_3
_geom_angle
_geom_angle_site_symmetry_1
_geom_angle_site_symmetry_3
_geom_angle_publ_flag
C1 Pd1 N1 82.6(5) . . ?
C1 Pd1 O1 160.4(4) . . ?
N1 Pd1 O1 77.9(5) . . ?
C1 Pd1 P1 96.1(4) . . ?
N1 Pd1 P1 174.6(3) . . ?
O1 Pd1 P1 103.5(2) . . ?
C6 C1 C2 118.9(12) . . ?
C6 C1 Pd1 132.4(10) . . ?
C2 C1 Pd1 108.7(9) . . ?
C3 C2 C1 120.2(12) . . ?
C3 C2 C9 122.0(12) . . ?
C1 C2 C9 117.7(12) . . ?
C4 C3 C2 117.9(12) . . ?
C4 C3 H3 121.1 . . ?
C2 C3 H3 121.1 . . ?
O2 C4 C3 121.8(13) . . ?
O2 C4 C5 116.3(13) . . ?
C3 C4 C5 121.6(12) . . ?
O3 C5 C4 116.8(13) . . ?
O3 C5 C6 124.2(15) . . ?
C4 C5 C6 119.0(13) . . ?
C1 C6 C5 122.4(12) . . ?
C1 C6 H6 118.8 . . ?
C5 C6 H6 118.8 . . ?
C7 O2 C4 123.7(13) . . ?
O2 C7 H7A 109.5 . . ?
O2 C7 H7B 109.5 . . ?
H7A C7 H7B 109.5 . . ?
O2 C7 H7C 109.5 . . ?
H7A C7 H7C 109.5 . . ?
H7B C7 H7C 109.5 . . ?
C8 O3 C5 118.8(12) . . ?
O3 C8 H8A 109.5 . . ?
O3 C8 H8B 109.5 . . ?
H8A C8 H8B 109.5 . . ?
O3 C8 H8C 109.5 . . ?
H8A C8 H8C 109.5 . . ?
H8B C8 H8C 109.5 . . ?
N1 C9 C2 114.9(12) . . ?
N1 C9 H9 122.6 . . ?
C2 C9 H9 122.6 . . ?
C9 N1 C10 126.5(9) . . ?
C9 N1 Pd1 115.8(9) . . ?
C10 N1 Pd1 116.6(10) . . ?
C11 C10 N1 110.2(12) . . ?
C11 C10 H10A 109.6 . . ?
N1 C10 H10A 109.6 . . ?
C11 C10 H10B 109.6 . . ?
N1 C10 H10B 109.6 . . ?
H10A C10 H10B 108.1 . . ?
O1 C11 C10 109.8(14) . . ?
O1 C11 H11A 109.7 . . ?
C10 C11 H11A 109.7 . . ?
O1 C11 H11B 109.7 . . ?
C10 C11 H11B 109.7 . . ?
H11A C11 H11B 108.2 . . ?
C11 O1 Pd1 110.3(8) . . ?
C11 O1 H1 109.5 . . ?
Pd1 O1 H1 126.9 . . ?
C18 P1 C12 105.0(8) . . ?
C18 P1 C24 106.0(6) . . ?
C12 P1 C24 105.0(6) . . ?
C18 P1 Pd1 116.1(3) . . ?
C12 P1 Pd1 115.3(6) . . ?
C24 P1 Pd1 108.5(5) . . ?
C17 C12 C13 119.3(15) . . ?
C17 C12 P1 125.4(14) . . ?
C13 C12 P1 115.3(13) . . ?
C14 C13 C12 119.7(15) . . ?
C14 C13 H13 120.2 . . ?
C12 C13 H13 120.2 . . ?
C15 C14 C13 119.8(17) . . ?
C15 C14 H14 120.1 . . ?
C13 C14 H14 120.1 . . ?
C16 C15 C14 119.6(18) . . ?
C16 C15 H15 120.2 . . ?
C14 C15 H15 120.2 . . ?
C15 C16 C17 120.3(18) . . ?
C15 C16 H16 119.8 . . ?
C17 C16 H16 119.8 . . ?
C12 C17 C16 121.2(16) . . ?
C12 C17 H17 119.4 . . ?
C16 C17 H17 119.4 . . ?
C19 C18 C23 118.0(10) . . ?
C19 C18 P1 121.2(8) . . ?
C23 C18 P1 120.6(8) . . ?
C18 C19 C20 120.8(11) . . ?
C18 C19 H19 119.6 . . ?
C20 C19 H19 119.6 . . ?
C21 C20 C19 120.9(12) . . ?
C21 C20 H20 119.5 . . ?
C19 C20 H20 119.5 . . ?
C20 C21 C22 120.2(11) . . ?
C20 C21 H21 119.9 . . ?
C22 C21 H21 119.9 . . ?
C21 C22 C23 118.9(10) . . ?
C21 C22 H22 120.6 . . ?
C23 C22 H22 120.6 . . ?
C22 C23 C18 119.7(11) . . ?
C22 C23 H23 120.2 . . ?
C18 C23 H23 120.2 . . ?
C29 C24 C25 119.5(15) . . ?
C29 C24 P1 118.3(13) . . ?
C25 C24 P1 122.2(12) . . ?
C24 C25 C26 119.7(15) . . ?
C24 C25 H25 120.2 . . ?
C26 C25 H25 120.2 . . ?
C27 C26 C25 121.8(17) . . ?
C27 C26 H26 119.1 . . ?
C25 C26 H26 119.1 . . ?
C26 C27 C28 120.2(18) . . ?
C26 C27 H27 119.9 . . ?
C28 C27 H27 119.9 . . ?
C29 C28 C27 118.3(15) . . ?
C29 C28 H28 120.9 . . ?
C27 C28 H28 120.9 . . ?
C24 C29 C28 120.5(14) . . ?
C24 C29 H29 119.8 . . ?
C28 C29 H29 119.8 . . ?
O4 Cl1 O5 111.7(12) . . ?
O4 Cl1 O6 110.3(12) . . ?
O5 Cl1 O6 109.3(11) . . ?
O4 Cl1 O7 107.0(13) . . ?
O5 Cl1 O7 107.0(12) . . ?
O6 Cl1 O7 111.5(13) . . ?

loop_
_geom_bond_atom_site_label_1
_geom_bond_atom_site_label_2
_geom_bond_distance
_geom_bond_site_symmetry_2
_geom_bond_publ_flag
Pd1 C1 2.002(12) . ?
Pd1 N1 2.015(8) . ?
Pd1 O1 2.216(8) . ?
Pd1 P1 2.264(3) . ?
C1 C6 1.339(16) . ?
C1 C2 1.438(16) . ?
C2 C3 1.418(18) . ?
C2 C9 1.439(17) . ?
C3 C4 1.391(19) . ?
C3 H3 0.9300 . ?
C4 O2 1.380(17) . ?
C4 C5 1.39(2) . ?
C5 O3 1.374(17) . ?
C5 C6 1.397(18) . ?
C6 H6 0.9300 . ?
O2 C7 1.275(17) . ?
C7 H7A 0.9600 . ?
C7 H7B 0.9600 . ?
C7 H7C 0.9600 . ?
O3 C8 1.370(16) . ?
C8 H8A 0.9600 . ?
C8 H8B 0.9600 . ?
C8 H8C 0.9600 . ?
C9 N1 1.279(17) . ?
C9 H9 0.9300 . ?
N1 C10 1.480(19) . ?
C10 C11 1.46(2) . ?
C10 H10A 0.9700 . ?
C10 H10B 0.9700 . ?
C11 O1 1.445(15) . ?
C11 H11A 0.9700 . ?
C11 H11B 0.9700 . ?
O1 H1 0.8200 . ?
P1 C18 1.806(10) . ?
P1 C12 1.812(16) . ?
P1 C24 1.815(16) . ?
C12 C17 1.32(2) . ?
C12 C13 1.41(2) . ?
C13 C14 1.404(17) . ?
C13 H13 0.9300 . ?
C14 C15 1.37(2) . ?
C14 H14 0.9300 . ?
C15 C16 1.36(3) . ?
C15 H15 0.9300 . ?
C16 C17 1.41(2) . ?
C16 H16 0.9300 . ?
C17 H17 0.9300 . ?
C18 C19 1.367(14) . ?
C18 C23 1.415(14) . ?
C19 C20 1.378(16) . ?
C19 H19 0.9300 . ?
C20 C21 1.353(16) . ?
C20 H20 0.9300 . ?
C21 C22 1.375(17) . ?
C21 H21 0.9300 . ?
C22 C23 1.391(14) . ?
C22 H22 0.9300 . ?
C23 H23 0.9300 . ?
C24 C29 1.364(19) . ?
C24 C25 1.39(2) . ?
C25 C26 1.40(2) . ?
C25 H25 0.9300 . ?
C26 C27 1.30(2) . ?
C26 H26 0.9300 . ?
C27 C28 1.43(3) . ?
C27 H27 0.9300 . ?
C28 C29 1.399(19) . ?
C28 H28 0.9300 . ?
C29 H29 0.9300 . ?
Cl1 O4 1.310(12) . ?
Cl1 O5 1.322(11) . ?
Cl1 O6 1.334(12) . ?
Cl1 O7 1.336(13) . ?

loop_
_geom_hbond_atom_site_label_D
_geom_hbond_atom_site_label_H
_geom_hbond_atom_site_label_A
_geom_hbond_distance_DH
_geom_hbond_distance_HA
_geom_hbond_distance_DA
_geom_hbond_angle_DHA
_geom_hbond_site_symmetry_A
O1 H1 O6 0.82 2.24 2.90(2) 137.5 .

loop_
_geom_torsion_atom_site_label_1
_geom_torsion_atom_site_label_2
_geom_torsion_atom_site_label_3
_geom_torsion_atom_site_label_4
_geom_torsion
_geom_torsion_site_symmetry_1
_geom_torsion_site_symmetry_2
_geom_torsion_site_symmetry_3
_geom_torsion_site_symmetry_4
_geom_torsion_publ_flag
N1 Pd1 C1 C6 179.4(14) . . . . ?
O1 Pd1 C1 C6 176.0(10) . . . . ?
P1 Pd1 C1 C6 -5.9(14) . . . . ?
N1 Pd1 C1 C2 -0.1(9) . . . . ?
O1 Pd1 C1 C2 -3(2) . . . . ?
P1 Pd1 C1 C2 174.6(8) . . . . ?
C6 C1 C2 C3 1.4(19) . . . . ?
Pd1 C1 C2 C3 -179.0(9) . . . . ?
C6 C1 C2 C9 177.0(12) . . . . ?
Pd1 C1 C2 C9 -3.4(15) . . . . ?
C1 C2 C3 C4 0.3(19) . . . . ?
C9 C2 C3 C4 -175.2(13) . . . . ?
C2 C3 C4 O2 -175.9(13) . . . . ?
C2 C3 C4 C5 -2(2) . . . . ?
O2 C4 C5 O3 -5(2) . . . . ?
C3 C4 C5 O3 -178.9(14) . . . . ?
O2 C4 C5 C6 176.7(14) . . . . ?
C3 C4 C5 C6 3(2) . . . . ?
C2 C1 C6 C5 -1(2) . . . . ?
Pd1 C1 C6 C5 179.6(11) . . . . ?
O3 C5 C6 C1 -179.2(14) . . . . ?
C4 C5 C6 C1 -1(2) . . . . ?
C3 C4 O2 C7 -44(3) . . . . ?
C5 C4 O2 C7 141.8(19) . . . . ?
C4 C5 O3 C8 -174.4(13) . . . . ?
C6 C5 O3 C8 4(2) . . . . ?
C3 C2 C9 N1 -177.6(12) . . . . ?
C1 C2 C9 N1 6.9(18) . . . . ?
C2 C9 N1 C10 -174.4(12) . . . . ?
C2 C9 N1 Pd1 -6.8(16) . . . . ?
C1 Pd1 N1 C9 4.0(10) . . . . ?
O1 Pd1 N1 C9 -177.2(10) . . . . ?
P1 Pd1 N1 C9 -72(5) . . . . ?
C1 Pd1 N1 C10 172.9(11) . . . . ?
O1 Pd1 N1 C10 -8.3(10) . . . . ?
P1 Pd1 N1 C10 97(5) . . . . ?
C9 N1 C10 C11 -161.7(15) . . . . ?
Pd1 N1 C10 C11 30.7(19) . . . . ?
N1 C10 C11 O1 -43(2) . . . . ?
C10 C11 O1 Pd1 36.1(19) . . . . ?
C1 Pd1 O1 C11 -12(2) . . . . ?
N1 Pd1 O1 C11 -15.5(11) . . . . ?
P1 Pd1 O1 C11 169.8(11) . . . . ?
C1 Pd1 P1 C18 75.9(7) . . . . ?
N1 Pd1 P1 C18 152(4) . . . . ?
O1 Pd1 P1 C18 -104.7(6) . . . . ?
C1 Pd1 P1 C12 -47.5(8) . . . . ?
N1 Pd1 P1 C12 28(5) . . . . ?
O1 Pd1 P1 C12 131.8(7) . . . . ?
C1 Pd1 P1 C24 -164.9(7) . . . . ?
N1 Pd1 P1 C24 -89(5) . . . . ?
O1 Pd1 P1 C24 14.4(6) . . . . ?
C18 P1 C12 C17 19.4(18) . . . . ?
C24 P1 C12 C17 -92.2(16) . . . . ?
Pd1 P1 C12 C17 148.5(14) . . . . ?
C18 P1 C12 C13 -161.9(12) . . . . ?
C24 P1 C12 C13 86.5(13) . . . . ?
Pd1 P1 C12 C13 -32.8(15) . . . . ?
C17 C12 C13 C14 1(2) . . . . ?
P1 C12 C13 C14 -177.4(11) . . . . ?
C12 C13 C14 C15 -1(2) . . . . ?
C13 C14 C15 C16 1(3) . . . . ?
C14 C15 C16 C17 -2(3) . . . . ?
C13 C12 C17 C16 -2(2) . . . . ?
P1 C12 C17 C16 176.4(12) . . . . ?
C15 C16 C17 C12 3(3) . . . . ?
C12 P1 C18 C19 110.1(13) . . . . ?
C24 P1 C18 C19 -139.0(12) . . . . ?
Pd1 P1 C18 C19 -18.5(14) . . . . ?
C12 P1 C18 C23 -74.7(14) . . . . ?
C24 P1 C18 C23 36.2(14) . . . . ?
Pd1 P1 C18 C23 156.7(10) . . . . ?
C23 C18 C19 C20 5(2) . . . . ?
P1 C18 C19 C20 -179.7(10) . . . . ?
C18 C19 C20 C21 -1(2) . . . . ?
C19 C20 C21 C22 4(3) . . . . ?
C20 C21 C22 C23 -11(3) . . . . ?
C21 C22 C23 C18 15(3) . . . . ?
C19 C18 C23 C22 -12(2) . . . . ?
P1 C18 C23 C22 172.7(13) . . . . ?
C18 P1 C24 C29 58.6(13) . . . . ?
C12 P1 C24 C29 169.5(15) . . . . ?
Pd1 P1 C24 C29 -66.8(12) . . . . ?
C18 P1 C24 C25 -122.6(13) . . . . ?
C12 P1 C24 C25 -11.7(12) . . . . ?
Pd1 P1 C24 C25 112.0(12) . . . . ?
C29 C24 C25 C26 4(2) . . . . ?
P1 C24 C25 C26 -175.0(11) . . . . ?
C24 C25 C26 C27 -2(3) . . . . ?
C25 C26 C27 C28 0(3) . . . . ?
C26 C27 C28 C29 1(3) . . . . ?
C25 C24 C29 C28 -3(2) . . . . ?
P1 C24 C29 C28 176.1(10) . . . . ?
C27 C28 C29 C24 0(2) . . . . ?
